data_1530400
loop_
_publ_author_name
'Meerschaut, A.'
'Grenouilleau, P.'
'Guemas, L.'
'Rouxel, J.'

_publ_section_title
;
 Characterization of a mixed-chains one-dimensional compound
;
_journal_name_full 'Journal of Solid State Chemistry'
_journal_page_first 36
_journal_page_last 47
_journal_volume 70
_journal_year 1987
_chemical_formula_sum 'Br2 Nb3 Se10'
_chemical_name_systematic 'Nb3 Se10 Br2'
_space_group_IT_number 73
_symmetry_space_group_name_Hall '-I 2b 2c'
_symmetry_space_group_name_H-M 'I b c a'
_cell_angle_alpha 90
_cell_angle_beta 90
_cell_angle_gamma 90
_cell_formula_units_Z 32
_cell_length_a 14.205
_cell_length_b 23.7219
_cell_length_c 38.243
_cell_volume 12886.728
_citation_journal_id_ASTM JSSCBI
_cod_data_source_file Meerschaut_JSSCBI_1987_1476.cif
_cod_data_source_block Br2Nb3Se10
_cod_original_cell_volume 12886.73
_cod_database_code 1530400

loop_
_symmetry_equiv_pos_as_xyz
x,y,z
-x,-y+1/2,z
x,-y,-z+1/2
-x,y+1/2,-z+1/2
-x,-y,-z
x,y-1/2,-z
-x,y,z-1/2
x,-y-1/2,z-1/2
x+1/2,y+1/2,z+1/2
-x+1/2,-y+1,z+1/2
x+1/2,-y+1/2,-z+1
-x+1/2,y+1,-z+1
-x+1/2,-y+1/2,-z+1/2
x+1/2,y,-z+1/2
-x+1/2,y+1/2,z
x+1/2,-y,z

loop_
_atom_site_label
_atom_site_type_symbol
_atom_site_fract_x
_atom_site_fract_y
_atom_site_fract_z
_atom_site_occupancy
_atom_site_U_iso_or_equiv
Se9 Se-1 0.1243 0.301 0.15572 1 0.0
Br2 Br-1 0.0994 -0.04644 0.11935 0.33 0.0
Se1 Se-1 0.1504 -0.04906 0.02817 1 0.0
Br4 Br-1 0.25 0.1421 0 1 0.0
Se14 Se-1 -0.0373 0.16301 0.328 1 0.0
Se18 Se-1 0.122 0.19814 0.49462 1 0.0
Br3 Br-1 0.2295 0.09129 0.21251 0.33 0.0
Se19 Se-2 0.376 0.0362 0.04845 0.67 0.0
Se21 Se-2 0.2295 0.09129 0.21251 0.67 0.0
Nb8 Nb+5 0.2361 -0.00384 0.08297 1 0.0
Nb6 Nb+5 0 0.25 0.44892 1 0.0
Se7 Se-1 0.1375 0.21929 0.07199 1 0.0
Se3 Se-2 0.2351 0.09154 0.11721 1 0.0
Se13 Se-1 0.1192 0.19666 0.32113 1 0.0
Se11 Se-1 0.1392 0.28342 0.24421 1 0.0
Se4 Se-2 0.3421 0.02491 0.13754 1 0.0
Nb5 Nb+5 0 0.25 0.36765 1 0.0
Se20 Se-2 0.0994 -0.04644 0.11935 0.67 0.0
Nb9 Nb+5 0.1757 0.01867 0.16525 1 0.0
Se15 Se-1 0.1431 0.27411 0.40793 1 0.0
Br1 Br-1 0.376 0.0362 0.04845 0.33 0.0
Nb2 Nb+5 0 0.25 0.11813 1 0.0
Se6 Se-2 0.095 -0.04629 0.2132 1 0.0
Se12 Se-1 0.0065 0.34006 0.2383 1 0.0
Nb4 Nb+5 0 0.25 0.28229 1 0.0
Br6 Br-1 0.0149 0.07262 0.16279 1 0.0
Nb7 Nb+5 0.25 0.0307 0 1 0.0
Se16 Se-1 0.0944 0.18046 0.40778 1 0.0
Se8 Se-1 -0.0075 0.34008 0.07883 1 0.0
Se5 Se-2 0.2485 -0.0684 0.19611 1 0.0
Nb1 Nb+5 0 0.25 0.0331 1 0.0
Nb10 Nb+5 0.2291 0 0.25 1 0.0
Se2 Se-1 0.1057 0.04128 0.04376 1 0.0
Se17 Se-1 0.0314 0.33708 0.48923 1 0.0
Br7 Br-1 0.4098 0 0.25 1 0.0
Nb3 Nb+5 0 0.25 0.19934 1 0.0
Br5 Br-1 0.316 -0.10192 0.08609 1 0.0
Se10 Se-1 0.128 0.20297 0.16142 1 0.0
